data_4084338
loop_
_publ_author_name
'Edwards, Peter G.'
'Kariuki, Benson M.'
'Newman, Paul D.'
'Zhang, Wenjian'

_publ_section_title
;
 Peripheral Methyl Activation in
 \h4-1,2,3,4-Tetramethylcyclobutadienylcobalt Complexes: Template
 Synthesis and Subsequent Reactivity of Triphosphamacrocycles
;
_journal_issue 19
_journal_name_full Organometallics
_journal_page_first 5440
_journal_paper_doi 10.1021/om500734b
_journal_volume 33
_journal_year 2014
_chemical_formula_moiety 'C44 H35 Co P3, Sb F6, C2 H3 N'
_chemical_formula_sum 'C46 H38 Co F6 N P3 Sb'
_chemical_formula_weight 992.36
_space_group_IT_number 15
_symmetry_cell_setting monoclinic
_symmetry_space_group_name_Hall '-C 2yc'
_symmetry_space_group_name_H-M 'C 1 2/c 1'
_atom_sites_solution_hydrogens geom
_atom_sites_solution_primary direct
_atom_sites_solution_secondary difmap
_audit_creation_method SHELXL-97
_cell_angle_alpha 90.00
_cell_angle_beta 96.8180(10)
_cell_angle_gamma 90.00
_cell_formula_units_Z 8
_cell_length_a 29.7573(5)
_cell_length_b 14.1366(2)
_cell_length_c 19.5726(4)
_cell_measurement_reflns_used 6649
_cell_measurement_temperature 150(2)
_cell_measurement_theta_max 27.51
_cell_measurement_theta_min 3.41
_cell_volume 8175.3(2)
_computing_cell_refinement DENZO/SCALEPACK
_computing_data_collection 'cOLLECT,Nonius BV, 1997-2001'
_computing_data_reduction DENZO/SCALEPACK
_computing_structure_refinement SHELXL-97
_computing_structure_solution SHELXs-97
_diffrn_ambient_temperature 150(2)
_diffrn_measured_fraction_theta_full 0.992
_diffrn_measured_fraction_theta_max 0.992
_diffrn_measurement_device_type 'Nonius Kappa CCD'
_diffrn_measurement_method 'CCD scans'
_diffrn_radiation_monochromator graphite
_diffrn_radiation_source 'fine-focus sealed tube'
_diffrn_radiation_type MoK\a
_diffrn_radiation_wavelength 0.71073
_diffrn_reflns_av_R_equivalents 0.0001
_diffrn_reflns_av_sigmaI/netI 0.0691
_diffrn_reflns_limit_h_max 38
_diffrn_reflns_limit_h_min -38
_diffrn_reflns_limit_k_max 18
_diffrn_reflns_limit_k_min 0
_diffrn_reflns_limit_l_max 25
_diffrn_reflns_limit_l_min 0
_diffrn_reflns_number 9336
_diffrn_reflns_theta_full 27.51
_diffrn_reflns_theta_max 27.51
_diffrn_reflns_theta_min 3.41
_exptl_absorpt_coefficient_mu 1.247
_exptl_absorpt_correction_T_max 0.8855
_exptl_absorpt_correction_T_min 0.7457
_exptl_absorpt_correction_type empirical
_exptl_absorpt_process_details Denzo/Scalepack
_exptl_crystal_colour yellow
_exptl_crystal_density_diffrn 1.613
_exptl_crystal_density_method 'not measured'
_exptl_crystal_description plate
_exptl_crystal_F_000 3984
_exptl_crystal_size_max 0.25
_exptl_crystal_size_mid 0.10
_exptl_crystal_size_min 0.10
_refine_diff_density_max 1.154
_refine_diff_density_min -1.248
_refine_diff_density_rms 0.105
_refine_ls_extinction_method none
_refine_ls_goodness_of_fit_ref 1.030
_refine_ls_hydrogen_treatment constr
_refine_ls_matrix_type full
_refine_ls_number_parameters 588
_refine_ls_number_reflns 9336
_refine_ls_number_restraints 240
_refine_ls_restrained_S_all 1.058
_refine_ls_R_factor_all 0.1060
_refine_ls_R_factor_gt 0.0728
_refine_ls_shift/su_max 0.001
_refine_ls_shift/su_mean 0.000
_refine_ls_structure_factor_coef Fsqd
_refine_ls_weighting_details 'calc w=1/[\s^2^(Fo^2^)+(0.0810P)^2^+49.9929P] where P=(Fo^2^+2Fc^2^)/3'
_refine_ls_weighting_scheme calc
_refine_ls_wR_factor_gt 0.1729
_refine_ls_wR_factor_ref 0.1938
_reflns_number_gt 6649
_reflns_number_total 9336
_reflns_threshold_expression >2sigma(I)
_cod_data_source_file om500734b_si_002.cif
_cod_data_source_block cmpd7
_cod_depositor_comments 'Adding full bibliography for 4084333--4084338.cif.'
_cod_original_sg_symbol_H-M C2/c
_cod_database_code 4084338
_publcif_datablock.id {ce3dc451-0107-450d-8eb6-2e6309044932}

_publcif_info_exptl_table_max_cols 4
_publcif_info_exptl_table_use_headnotes n

loop_
_symmetry_equiv_pos_as_xyz
'x, y, z'
'-x, y, -z+1/2'
'x+1/2, y+1/2, z'
'-x+1/2, y+1/2, -z+1/2'
'-x, -y, -z'
'x, -y, z-1/2'
'-x+1/2, -y+1/2, -z'
'x+1/2, -y+1/2, z-1/2'

loop_
_atom_site_label
_atom_site_type_symbol
_atom_site_fract_x
_atom_site_fract_y
_atom_site_fract_z
_atom_site_U_iso_or_equiv
_atom_site_adp_type
_atom_site_occupancy
_atom_site_symmetry_multiplicity
_atom_site_calc_flag
_atom_site_refinement_flags
_atom_site_disorder_assembly
_atom_site_disorder_group
C1 C 0.90767(18) 0.1090(4) 0.8424(3) 0.0467(13) Uani 1 1 d . . .
C2 C 0.9057(3) 0.1032(5) 0.9136(3) 0.0650(19) Uani 1 1 d . . .
H2 H 0.8872 0.1463 0.9347 0.078 Uiso 1 1 calc R . .
C3 C 0.9301(3) 0.0366(5) 0.9534(4) 0.078(2) Uani 1 1 d . . .
H3 H 0.9282 0.0334 1.0014 0.094 Uiso 1 1 calc R . .
C4 C 0.9573(3) -0.0253(6) 0.9231(4) 0.078(2) Uani 1 1 d . . .
H4 H 0.9750 -0.0702 0.9506 0.093 Uiso 1 1 calc R . .
C5 C 0.9591(2) -0.0229(6) 0.8534(4) 0.076(2) Uani 1 1 d . . .
H5 H 0.9774 -0.0673 0.8330 0.091 Uiso 1 1 calc R . .
C6 C 0.9342(2) 0.0441(6) 0.8117(4) 0.0650(19) Uani 1 1 d . . .
C7 C 0.9416(3) 0.0487(9) 0.7386(5) 0.102(3) Uani 1 1 d U . .
H7A H 0.9551 -0.0124 0.7271 0.122 Uiso 1 1 calc R . .
H7B H 0.9649 0.0979 0.7346 0.122 Uiso 1 1 calc R . .
C8 C 0.90386(16) 0.0680(4) 0.6844(3) 0.0514(15) Uani 1 1 d D . .
C9 C 0.8591(2) 0.0338(5) 0.6655(5) 0.086(3) Uani 1 1 d DU . .
C10 C 0.8328(3) -0.0426(6) 0.7007(8) 0.130(4) Uani 1 1 d DU . .
H10A H 0.8026 -0.0502 0.6752 0.196 Uiso 1 1 calc R . .
H10B H 0.8299 -0.0232 0.7480 0.196 Uiso 1 1 calc R . .
H10C H 0.8492 -0.1027 0.7011 0.196 Uiso 1 1 calc R . .
C11 C 0.8582(2) 0.0862(6) 0.6018(3) 0.105(4) Uani 1 1 d DU . .
C12 C 0.8287(5) 0.0827(12) 0.5365(7) 0.203(8) Uani 1 1 d U . .
H12A H 0.8389 0.1295 0.5047 0.304 Uiso 1 1 calc R . .
H12B H 0.7976 0.0970 0.5446 0.304 Uiso 1 1 calc R . .
H12C H 0.8300 0.0194 0.5164 0.304 Uiso 1 1 calc R . .
C13 C 0.9040(2) 0.1233(4) 0.6229(3) 0.0589(17) Uani 1 1 d D . .
C14 C 0.9429(5) 0.1735(6) 0.5978(7) 0.133(5) Uani 1 1 d U . .
H14A H 0.9549 0.1322 0.5633 0.159 Uiso 1 1 calc R . .
H14B H 0.9670 0.1794 0.6371 0.159 Uiso 1 1 calc R . .
C15 C 0.9353(3) 0.2706(5) 0.5660(4) 0.074(2) Uani 1 1 d . . .
C16 C 0.9602(3) 0.2929(5) 0.5117(4) 0.074(2) Uani 1 1 d . . .
H16 H 0.9776 0.2443 0.4939 0.089 Uiso 1 1 calc R . .
C17 C 0.9607(2) 0.3795(5) 0.4834(3) 0.0551(15) Uani 1 1 d . . .
H17 H 0.9783 0.3917 0.4469 0.066 Uiso 1 1 calc R . .
C18 C 0.93550(18) 0.4500(4) 0.5084(3) 0.0478(13) Uani 1 1 d . . .
H18 H 0.9352 0.5115 0.4888 0.057 Uiso 1 1 calc R . .
C19 C 0.91049(16) 0.4313(4) 0.5618(3) 0.0405(12) Uani 1 1 d . . .
H19 H 0.8936 0.4809 0.5793 0.049 Uiso 1 1 calc R . .
C20 C 0.90935(19) 0.3421(4) 0.5907(3) 0.0425(12) Uani 1 1 d . . .
C21 C 0.9090(2) 0.3647(4) 0.7391(3) 0.0452(13) Uani 1 1 d . . .
C22 C 0.9323(2) 0.4508(4) 0.7417(3) 0.0555(16) Uani 1 1 d . . .
H22 H 0.9301 0.4909 0.7026 0.067 Uiso 1 1 calc R . .
C23 C 0.9588(2) 0.4771(5) 0.8020(3) 0.0603(18) Uani 1 1 d . . .
H23 H 0.9742 0.5361 0.8044 0.072 Uiso 1 1 calc R . .
C24 C 0.9627(2) 0.4184(5) 0.8579(3) 0.0544(16) Uani 1 1 d . . .
H24 H 0.9819 0.4360 0.8982 0.065 Uiso 1 1 calc R . .
C25 C 0.93924(18) 0.3336(5) 0.8571(3) 0.0471(13) Uani 1 1 d . . .
H25 H 0.9417 0.2946 0.8969 0.057 Uiso 1 1 calc R . .
C26 C 0.91205(18) 0.3059(4) 0.7974(3) 0.0409(12) Uani 1 1 d . . .
C27 C 0.8236(2) 0.3872(4) 0.6502(3) 0.0454(13) Uani 1 1 d . . .
C28 C 0.8204(3) 0.4837(5) 0.6354(4) 0.069(2) Uani 1 1 d . . .
H28 H 0.8473 0.5198 0.6345 0.083 Uiso 1 1 calc R . .
C29 C 0.7786(3) 0.5279(5) 0.6222(4) 0.078(2) Uani 1 1 d . . .
H29 H 0.7767 0.5929 0.6099 0.093 Uiso 1 1 calc R . .
C30 C 0.7397(3) 0.4760(5) 0.6271(3) 0.071(2) Uani 1 1 d . . .
H30 H 0.7111 0.5057 0.6169 0.085 Uiso 1 1 calc R . .
C31 C 0.7416(2) 0.3813(5) 0.6466(3) 0.0566(16) Uani 1 1 d . . .
H31 H 0.7147 0.3475 0.6525 0.068 Uiso 1 1 calc R . .
C32 C 0.7841(2) 0.3365(4) 0.6573(3) 0.0469(13) Uani 1 1 d . . .
C33 C 0.74210(19) 0.1494(4) 0.6565(3) 0.0488(14) Uani 1 1 d . . .
C34 C 0.7239(2) 0.1615(5) 0.5871(4) 0.0626(18) Uani 1 1 d . . .
H34 H 0.7355 0.2094 0.5599 0.075 Uiso 1 1 calc R . .
C35 C 0.6893(3) 0.1039(6) 0.5589(4) 0.078(2) Uani 1 1 d . . .
H35 H 0.6765 0.1129 0.5125 0.094 Uiso 1 1 calc R . .
C36 C 0.6730(2) 0.0330(5) 0.5977(4) 0.077(2) Uani 1 1 d . . .
H36 H 0.6494 -0.0073 0.5776 0.092 Uiso 1 1 calc R . .
C37 C 0.6904(2) 0.0202(5) 0.6649(4) 0.0657(19) Uani 1 1 d . . .
H37 H 0.6788 -0.0285 0.6913 0.079 Uiso 1 1 calc R . .
C38 C 0.72522(19) 0.0782(4) 0.6950(3) 0.0507(14) Uani 1 1 d . . .
H38 H 0.7373 0.0690 0.7417 0.061 Uiso 1 1 calc R . .
C39 C 0.78640(18) 0.2350(4) 0.7827(3) 0.0403(12) Uani 1 1 d . . .
C40 C 0.7457(2) 0.2602(4) 0.8076(3) 0.0493(14) Uani 1 1 d . . .
H40 H 0.7182 0.2600 0.7775 0.059 Uiso 1 1 calc R . .
C41 C 0.7457(2) 0.2854(4) 0.8756(3) 0.0515(14) Uani 1 1 d . . .
H41 H 0.7178 0.2996 0.8924 0.062 Uiso 1 1 calc R . .
C42 C 0.7851(2) 0.2903(5) 0.9194(3) 0.0523(14) Uani 1 1 d . . .
H42 H 0.7845 0.3101 0.9657 0.063 Uiso 1 1 calc R . .
C43 C 0.8260(2) 0.2660(4) 0.8960(3) 0.0487(14) Uani 1 1 d . . .
H43 H 0.8535 0.2711 0.9258 0.058 Uiso 1 1 calc R . .
C44 C 0.82650(17) 0.2342(4) 0.8281(3) 0.0395(11) Uani 1 1 d . . .
Co1 Co 0.85922(2) 0.17395(5) 0.68221(4) 0.0392(2) Uani 1 1 d . . .
P1 P 0.87717(4) 0.19902(10) 0.78883(7) 0.0374(3) Uani 1 1 d . . .
P2 P 0.79161(5) 0.21564(10) 0.69126(7) 0.0411(3) Uani 1 1 d . . .
P3 P 0.87591(5) 0.31662(10) 0.66185(7) 0.0387(3) Uani 1 1 d . . .
F1 F 1.1295(5) 0.3225(12) 0.3713(11) 0.161(7) Uani 0.514(14) 1 d PDU A 1
F2 F 1.1137(6) 0.1589(9) 0.4281(8) 0.131(7) Uani 0.514(14) 1 d PDU A 1
F3 F 1.0282(4) 0.1976(8) 0.4107(9) 0.107(4) Uani 0.514(14) 1 d PDU A 1
F4 F 1.0441(5) 0.3597(8) 0.3543(8) 0.100(6) Uani 0.514(14) 1 d PDU A 1
F5 F 1.0727(5) 0.1950(11) 0.3064(6) 0.116(5) Uani 0.514(14) 1 d PDU A 1
F6 F 1.0836(6) 0.3154(9) 0.4750(5) 0.102(5) Uani 0.514(14) 1 d PDU A 1
Sb1 Sb 1.0782(2) 0.2587(3) 0.3896(2) 0.0568(8) Uani 0.514(14) 1 d PDU A 1
F1A F 1.1311(3) 0.2956(10) 0.3396(6) 0.080(4) Uani 0.486(14) 1 d PDU A 2
F2A F 1.1287(4) 0.1666(7) 0.4354(6) 0.069(3) Uani 0.486(14) 1 d PDU A 2
F3A F 1.0482(5) 0.2274(12) 0.4551(9) 0.130(6) Uani 0.486(14) 1 d PDU A 2
F4A F 1.0520(5) 0.3552(9) 0.3593(7) 0.089(6) Uani 0.486(14) 1 d PDU A 2
F5A F 1.0625(5) 0.1717(9) 0.3354(9) 0.121(6) Uani 0.486(14) 1 d PDU A 2
F6A F 1.1145(7) 0.3442(8) 0.4623(6) 0.116(6) Uani 0.486(14) 1 d PDU A 2
Sb1A Sb 1.0892(2) 0.2601(4) 0.3974(2) 0.0492(7) Uani 0.486(14) 1 d PDU A 2
C45 C 0.5904(6) 0.2035(12) 0.6786(7) 0.165(6) Uani 1 1 d DU B 2
H45A H 0.5601 0.2270 0.6843 0.247 Uiso 1 1 calc R B 2
H45B H 0.6050 0.1801 0.7229 0.247 Uiso 1 1 calc R B 2
H45C H 0.5880 0.1520 0.6449 0.247 Uiso 1 1 calc R B 2
C46 C 0.6171(5) 0.2798(11) 0.6546(8) 0.170(7) Uani 1 1 d DU B 2
N1 N 0.6362(7) 0.3361(14) 0.6320(12) 0.289(11) Uani 1 1 d DU B 2

loop_
_atom_site_aniso_label
_atom_site_aniso_U_11
_atom_site_aniso_U_22
_atom_site_aniso_U_33
_atom_site_aniso_U_23
_atom_site_aniso_U_13
_atom_site_aniso_U_12
C1 0.025(3) 0.060(3) 0.053(3) 0.010(3) -0.004(2) -0.007(2)
C2 0.083(5) 0.057(4) 0.050(4) 0.008(3) -0.015(3) 0.008(3)
C3 0.101(6) 0.069(4) 0.059(4) 0.013(4) -0.017(4) 0.020(4)
C4 0.065(5) 0.085(5) 0.076(5) 0.027(4) -0.018(4) 0.010(4)
C5 0.042(4) 0.095(6) 0.090(6) 0.021(4) 0.003(4) 0.022(4)
C6 0.031(3) 0.102(5) 0.064(4) 0.031(4) 0.012(3) 0.016(3)
C7 0.055(5) 0.173(9) 0.080(5) 0.017(6) 0.017(4) 0.057(5)
C8 0.026(3) 0.056(3) 0.076(4) 0.010(3) 0.020(3) 0.001(2)
C9 0.035(4) 0.053(4) 0.166(9) -0.029(5) -0.006(4) 0.002(3)
C10 0.061(5) 0.064(5) 0.278(14) -0.019(7) 0.072(7) -0.006(4)
C11 0.077(5) 0.130(7) 0.093(6) -0.083(6) -0.050(5) 0.060(5)
C12 0.190(11) 0.255(14) 0.136(9) -0.131(9) -0.093(8) 0.140(10)
C13 0.084(5) 0.051(3) 0.044(3) -0.008(3) 0.018(3) 0.019(3)
C14 0.188(10) 0.072(5) 0.168(9) 0.047(6) 0.145(9) 0.054(6)
C15 0.118(7) 0.053(4) 0.063(4) 0.004(3) 0.055(4) 0.014(4)
C16 0.114(6) 0.052(4) 0.067(4) -0.010(3) 0.054(4) 0.001(4)
C17 0.062(4) 0.065(4) 0.040(3) -0.006(3) 0.016(3) -0.013(3)
C18 0.031(3) 0.061(3) 0.050(3) 0.006(3) 0.003(2) -0.007(2)
C19 0.020(2) 0.052(3) 0.050(3) -0.003(2) 0.003(2) -0.003(2)
C20 0.044(3) 0.048(3) 0.034(3) -0.001(2) 0.002(2) 0.001(2)
C21 0.050(3) 0.054(3) 0.034(3) -0.007(2) 0.011(2) -0.011(3)
C22 0.074(4) 0.058(3) 0.037(3) -0.004(3) 0.013(3) -0.024(3)
C23 0.063(4) 0.072(4) 0.050(3) -0.022(3) 0.024(3) -0.033(3)
C24 0.038(3) 0.084(4) 0.042(3) -0.017(3) 0.011(2) -0.024(3)
C25 0.029(3) 0.074(4) 0.038(3) -0.006(3) 0.001(2) -0.014(3)
C26 0.030(3) 0.055(3) 0.038(3) -0.001(2) 0.007(2) -0.005(2)
C27 0.054(4) 0.049(3) 0.034(3) -0.002(2) 0.011(2) 0.006(3)
C28 0.096(6) 0.050(3) 0.073(5) 0.013(3) 0.055(4) 0.021(4)
C29 0.114(7) 0.054(4) 0.074(5) 0.016(3) 0.050(5) 0.030(4)
C30 0.096(6) 0.068(4) 0.047(4) 0.002(3) 0.004(4) 0.045(4)
C31 0.051(4) 0.063(4) 0.051(3) -0.003(3) -0.013(3) 0.023(3)
C32 0.048(3) 0.048(3) 0.040(3) 0.000(2) -0.010(2) 0.012(2)
C33 0.033(3) 0.052(3) 0.057(3) -0.004(3) -0.013(2) 0.008(2)
C34 0.054(4) 0.067(4) 0.060(4) -0.003(3) -0.020(3) -0.005(3)
C35 0.069(5) 0.079(5) 0.074(5) -0.005(4) -0.040(4) -0.003(4)
C36 0.055(4) 0.067(4) 0.097(6) -0.009(4) -0.035(4) -0.005(3)
C37 0.041(3) 0.056(4) 0.096(5) -0.005(4) -0.014(3) -0.005(3)
C38 0.029(3) 0.058(3) 0.063(4) -0.004(3) -0.004(3) 0.003(2)
C39 0.031(3) 0.039(3) 0.048(3) 0.003(2) -0.005(2) 0.001(2)
C40 0.032(3) 0.054(3) 0.059(4) -0.001(3) -0.005(3) 0.005(2)
C41 0.034(3) 0.058(3) 0.063(4) 0.005(3) 0.010(3) 0.005(3)
C42 0.046(4) 0.065(4) 0.047(3) -0.004(3) 0.010(3) -0.010(3)
C43 0.044(3) 0.062(3) 0.040(3) 0.007(2) 0.002(2) -0.010(3)
C44 0.026(3) 0.048(3) 0.043(3) 0.007(2) -0.003(2) -0.007(2)
Co1 0.0331(4) 0.0398(4) 0.0422(4) -0.0042(3) -0.0058(3) 0.0022(3)
P1 0.0243(6) 0.0478(7) 0.0378(7) 0.0062(5) -0.0052(5) -0.0050(5)
P2 0.0297(7) 0.0462(7) 0.0437(7) -0.0015(6) -0.0111(6) 0.0028(5)
P3 0.0457(8) 0.0400(7) 0.0305(6) -0.0020(5) 0.0052(5) 0.0009(6)
F1 0.125(10) 0.158(12) 0.209(15) 0.012(11) 0.062(10) -0.025(9)
F2 0.146(13) 0.095(9) 0.148(12) -0.011(8) 0.005(10) 0.044(8)
F3 0.085(7) 0.107(7) 0.134(10) 0.001(7) 0.033(7) -0.037(6)
F4 0.096(9) 0.088(9) 0.106(10) 0.050(7) -0.033(7) 0.006(7)
F5 0.149(11) 0.127(10) 0.076(7) -0.014(7) 0.024(7) 0.017(8)
F6 0.129(10) 0.090(7) 0.074(6) -0.024(5) -0.039(6) 0.039(7)
Sb1 0.0542(19) 0.0570(9) 0.0572(9) 0.0060(6) -0.0014(10) -0.0151(11)
F1A 0.060(6) 0.112(8) 0.069(6) 0.018(6) 0.015(4) -0.028(5)
F2A 0.060(6) 0.073(7) 0.079(7) 0.016(5) 0.024(5) 0.014(4)
F3A 0.110(10) 0.147(11) 0.142(11) 0.057(9) 0.056(9) 0.043(8)
F4A 0.085(9) 0.099(10) 0.079(9) 0.008(7) -0.004(7) 0.026(7)
F5A 0.119(10) 0.102(8) 0.133(11) -0.001(8) -0.026(9) -0.042(7)
F6A 0.160(12) 0.073(7) 0.096(8) -0.020(6) -0.061(8) 0.035(8)
Sb1A 0.0420(17) 0.0560(10) 0.0503(12) 0.0061(8) 0.0087(10) 0.0051(10)
C45 0.183(12) 0.202(13) 0.104(9) -0.033(9) -0.004(9) -0.031(11)
C46 0.126(11) 0.152(12) 0.240(16) -0.040(12) 0.060(11) 0.026(10)
N1 0.209(16) 0.269(17) 0.40(2) -0.019(16) 0.096(15) -0.007(14)

loop_
_atom_type_symbol
_atom_type_description
_atom_type_scat_dispersion_real
_atom_type_scat_dispersion_imag
_atom_type_scat_source
C C 0.0033 0.0016 'International Tables Vol C Tables 4.2.6.8 and 6.1.1.4'
H H 0.0000 0.0000 'International Tables Vol C Tables 4.2.6.8 and 6.1.1.4'
Co Co 0.3494 0.9721 'International Tables Vol C Tables 4.2.6.8 and 6.1.1.4'
F F 0.0171 0.0103 'International Tables Vol C Tables 4.2.6.8 and 6.1.1.4'
P P 0.1023 0.0942 'International Tables Vol C Tables 4.2.6.8 and 6.1.1.4'
Sb Sb -0.5866 1.5461 'International Tables Vol C Tables 4.2.6.8 and 6.1.1.4'
N N 0.0061 0.0033 'International Tables Vol C Tables 4.2.6.8 and 6.1.1.4'

loop_
_geom_angle_atom_site_label_1
_geom_angle_atom_site_label_2
_geom_angle_atom_site_label_3
_geom_angle
C6 C1 C2 118.8(6)
C6 C1 P1 118.8(5)
C2 C1 P1 122.4(5)
C3 C2 C1 121.5(7)
C3 C2 H2 119.3
C1 C2 H2 119.3
C2 C3 C4 119.4(8)
C2 C3 H3 120.3
C4 C3 H3 120.3
C5 C4 C3 120.5(7)
C5 C4 H4 119.8
C3 C4 H4 119.8
C4 C5 C6 121.1(8)
C4 C5 H5 119.5
C6 C5 H5 119.5
C1 C6 C5 118.8(7)
C1 C6 C7 123.1(6)
C5 C6 C7 117.7(7)
C6 C7 C8 121.2(6)
C6 C7 H7A 107.0
C8 C7 H7A 107.0
C6 C7 H7B 107.0
C8 C7 H7B 107.0
H7A C7 H7B 106.8
C9 C8 C13 93.6(4)
C9 C8 C7 137.1(7)
C13 C8 C7 128.7(6)
C9 C8 Co1 69.5(3)
C13 C8 Co1 69.0(3)
C7 C8 Co1 126.9(6)
C9 C8 C11 46.4(3)
C13 C8 C11 47.2(3)
C7 C8 C11 172.0(6)
Co1 C8 C11 60.0(2)
C8 C9 C11 88.3(4)
C8 C9 C10 129.1(7)
C11 C9 C10 141.7(8)
C8 C9 Co1 68.9(3)
C11 C9 Co1 68.6(4)
C10 C9 Co1 127.5(6)
C9 C10 H10A 109.5
C9 C10 H10B 109.5
H10A C10 H10B 109.5
C9 C10 H10C 109.5
H10A C10 H10C 109.5
H10B C10 H10C 109.5
C9 C11 C12 133.0(11)
C9 C11 C13 91.1(4)
C12 C11 C13 134.2(11)
C9 C11 C8 45.4(3)
C12 C11 C8 168.8(7)
C13 C11 C8 45.8(3)
C9 C11 Co1 69.1(4)
C12 C11 Co1 131.2(6)
C13 C11 Co1 68.4(3)
C8 C11 Co1 60.0(2)
C11 C12 H12A 109.5
C11 C12 H12B 109.5
H12A C12 H12B 109.5
C11 C12 H12C 109.5
H12A C12 H12C 109.5
H12B C12 H12C 109.5
C8 C13 C11 87.0(4)
C8 C13 C14 127.9(7)
C11 C13 C14 143.7(8)
C8 C13 Co1 69.0(3)
C11 C13 Co1 68.5(3)
C14 C13 Co1 128.2(5)
C13 C14 C15 118.8(8)
C13 C14 H14A 107.6
C15 C14 H14A 107.6
C13 C14 H14B 107.6
C15 C14 H14B 107.6
H14A C14 H14B 107.0
C20 C15 C16 117.7(6)
C20 C15 C14 125.3(6)
C16 C15 C14 116.6(6)
C17 C16 C15 123.3(7)
C17 C16 H16 118.4
C15 C16 H16 118.4
C16 C17 C18 118.8(6)
C16 C17 H17 120.6
C18 C17 H17 120.6
C17 C18 C19 119.9(6)
C17 C18 H18 120.1
C19 C18 H18 120.1
C18 C19 C20 121.7(5)
C18 C19 H19 119.1
C20 C19 H19 119.1
C19 C20 C15 118.6(5)
C19 C20 P3 121.9(4)
C15 C20 P3 119.5(5)
C22 C21 C26 120.0(5)
C22 C21 P3 124.6(4)
C26 C21 P3 115.3(4)
C23 C22 C21 119.5(6)
C23 C22 H22 120.2
C21 C22 H22 120.2
C24 C23 C22 120.2(6)
C24 C23 H23 119.9
C22 C23 H23 119.9
C23 C24 C25 121.4(5)
C23 C24 H24 119.3
C25 C24 H24 119.3
C24 C25 C26 119.6(6)
C24 C25 H25 120.2
C26 C25 H25 120.2
C25 C26 C21 119.3(5)
C25 C26 P1 125.1(4)
C21 C26 P1 115.6(4)
C28 C27 C32 119.1(6)
C28 C27 P3 126.2(5)
C32 C27 P3 114.7(4)
C29 C28 C27 120.9(7)
C29 C28 H28 119.5
C27 C28 H28 119.5
C30 C29 C28 119.2(6)
C30 C29 H29 120.4
C28 C29 H29 120.4
C29 C30 C31 121.6(7)
C29 C30 H30 119.2
C31 C30 H30 119.2
C30 C31 C32 118.6(7)
C30 C31 H31 120.7
C32 C31 H31 120.7
C27 C32 C31 120.3(6)
C27 C32 P2 116.5(4)
C31 C32 P2 122.7(5)
C38 C33 C34 119.2(6)
C38 C33 P2 120.2(4)
C34 C33 P2 120.1(5)
C35 C34 C33 119.8(7)
C35 C34 H34 120.1
C33 C34 H34 120.1
C34 C35 C36 120.3(7)
C34 C35 H35 119.8
C36 C35 H35 119.8
C37 C36 C35 120.4(6)
C37 C36 H36 119.8
C35 C36 H36 119.8
C36 C37 C38 120.5(7)
C36 C37 H37 119.8
C38 C37 H37 119.8
C33 C38 C37 119.7(6)
C33 C38 H38 120.2
C37 C38 H38 120.2
C44 C39 C40 119.2(5)
C44 C39 P2 117.0(4)
C40 C39 P2 123.5(4)
C41 C40 C39 120.0(5)
C41 C40 H40 120.0
C39 C40 H40 120.0
C42 C41 C40 121.3(6)
C42 C41 H41 119.3
C40 C41 H41 119.3
C41 C42 C43 119.8(6)
C41 C42 H42 120.1
C43 C42 H42 120.1
C42 C43 C44 119.9(5)
C42 C43 H43 120.1
C44 C43 H43 120.1
C39 C44 C43 119.6(5)
C39 C44 P1 114.5(4)
C43 C44 P1 125.7(4)
C8 Co1 C13 42.1(2)
C8 Co1 C11 59.99(13)
C13 Co1 C11 43.1(2)
C8 Co1 C9 41.6(2)
C13 Co1 C9 62.6(3)
C11 Co1 C9 42.3(3)
C8 Co1 P1 90.89(16)
C13 Co1 P1 121.57(19)
C11 Co1 P1 148.8(2)
C9 Co1 P1 108.7(3)
C8 Co1 P2 147.11(16)
C13 Co1 P2 148.24(19)
C11 Co1 P2 108.19(19)
C9 Co1 P2 107.72(18)
P1 Co1 P2 90.11(6)
C8 Co1 P3 123.05(16)
C13 Co1 P3 92.55(18)
C11 Co1 P3 115.0(3)
C9 Co1 P3 154.3(3)
P1 Co1 P3 89.35(6)
P2 Co1 P3 89.83(6)
C1 P1 C26 106.6(2)
C1 P1 C44 109.0(3)
C26 P1 C44 102.9(2)
C1 P1 Co1 120.0(2)
C26 P1 Co1 107.57(17)
C44 P1 Co1 109.46(17)
C33 P2 C39 106.5(3)
C33 P2 C32 106.7(3)
C39 P2 C32 101.1(3)
C33 P2 Co1 124.2(2)
C39 P2 Co1 108.26(17)
C32 P2 Co1 107.7(2)
C21 P3 C27 105.4(3)
C21 P3 C20 105.4(2)
C27 P3 C20 109.0(3)
C21 P3 Co1 108.13(19)
C27 P3 Co1 108.9(2)
C20 P3 Co1 119.11(19)
F3 Sb1 F4 91.3(5)
F3 Sb1 F6 89.2(7)
F4 Sb1 F6 89.3(5)
F3 Sb1 F1 178.0(8)
F4 Sb1 F1 88.9(6)
F6 Sb1 F1 88.8(8)
F3 Sb1 F5 88.8(7)
F4 Sb1 F5 93.4(6)
F6 Sb1 F5 176.6(6)
F1 Sb1 F5 93.2(7)
F3 Sb1 F2 89.3(6)
F4 Sb1 F2 178.0(6)
F6 Sb1 F2 88.8(5)
F1 Sb1 F2 90.4(6)
F5 Sb1 F2 88.5(6)
F3A Sb1A F6A 89.2(8)
F3A Sb1A F4A 91.2(5)
F6A Sb1A F4A 89.1(5)
F3A Sb1A F1A 178.9(7)
F6A Sb1A F1A 89.8(7)
F4A Sb1A F1A 88.3(5)
F3A Sb1A F5A 88.2(8)
F6A Sb1A F5A 177.1(8)
F4A Sb1A F5A 92.1(5)
F1A Sb1A F5A 92.9(7)
F3A Sb1A F2A 90.6(5)
F6A Sb1A F2A 89.8(5)
F4A Sb1A F2A 177.9(6)
F1A Sb1A F2A 89.9(5)
F5A Sb1A F2A 89.1(5)
C46 C45 H45A 109.5
C46 C45 H45B 109.5
H45A C45 H45B 109.5
C46 C45 H45C 109.5
H45A C45 H45C 109.5
H45B C45 H45C 109.5
N1 C46 C45 175.1(17)

loop_
_geom_bond_atom_site_label_1
_geom_bond_atom_site_label_2
_geom_bond_distance
C1 C6 1.393(9)
C1 C2 1.404(9)
C1 P1 1.821(6)
C2 C3 1.373(9)
C2 H2 0.9500
C3 C4 1.373(12)
C3 H3 0.9500
C4 C5 1.372(12)
C4 H4 0.9500
C5 C6 1.402(9)
C5 H5 0.9500
C6 C7 1.475(11)
C7 C8 1.476(9)
C7 H7A 0.9900
C7 H7B 0.9900
C8 C9 1.423(6)
C8 C13 1.435(7)
C8 Co1 1.999(6)
C8 C11 1.9996(11)
C9 C11 1.448(8)
C9 C10 1.543(8)
C9 Co1 2.008(7)
C10 H10A 0.9800
C10 H10B 0.9800
C10 H10C 0.9800
C11 C12 1.464(11)
C11 C13 1.470(8)
C11 Co1 2.001(6)
C12 H12A 0.9800
C12 H12B 0.9800
C12 H12C 0.9800
C13 C14 1.492(12)
C13 Co1 1.999(6)
C14 C15 1.514(10)
C14 H14A 0.9900
C14 H14B 0.9900
C15 C20 1.392(9)
C15 C16 1.402(9)
C16 C17 1.345(10)
C16 H16 0.9500
C17 C18 1.372(9)
C17 H17 0.9500
C18 C19 1.380(8)
C18 H18 0.9500
C19 C20 1.384(8)
C19 H19 0.9500
C20 P3 1.842(6)
C21 C22 1.399(8)
C21 C26 1.405(8)
C21 P3 1.834(5)
C22 C23 1.389(8)
C22 H22 0.9500
C23 C24 1.368(10)
C23 H23 0.9500
C24 C25 1.385(8)
C24 H24 0.9500
C25 C26 1.396(7)
C25 H25 0.9500
C26 P1 1.830(6)
C27 C28 1.395(9)
C27 C32 1.397(9)
C27 P3 1.841(6)
C28 C29 1.391(11)
C28 H28 0.9500
C29 C30 1.382(12)
C29 H29 0.9500
C30 C31 1.392(10)
C30 H30 0.9500
C31 C32 1.409(8)
C31 H31 0.9500
C32 P2 1.837(6)
C33 C38 1.387(9)
C33 C34 1.413(8)
C33 P2 1.809(6)
C34 C35 1.376(9)
C34 H34 0.9500
C35 C36 1.380(12)
C35 H35 0.9500
C36 C37 1.368(11)
C36 H36 0.9500
C37 C38 1.395(8)
C37 H37 0.9500
C38 H38 0.9500
C39 C44 1.401(7)
C39 C40 1.404(9)
C39 P2 1.835(6)
C40 C41 1.378(9)
C40 H40 0.9500
C41 C42 1.371(8)
C41 H41 0.9500
C42 C43 1.394(9)
C42 H42 0.9500
C43 C44 1.404(8)
C43 H43 0.9500
C44 P1 1.840(6)
Co1 P1 2.1216(15)
Co1 P2 2.1241(16)
Co1 P3 2.1262(16)
F1 Sb1 1.844(9)
F2 Sb1 1.867(9)
F3 Sb1 1.811(8)
F4 Sb1 1.839(8)
F5 Sb1 1.850(9)
F6 Sb1 1.843(8)
F1A Sb1A 1.850(8)
F2A Sb1A 1.863(8)
F3A Sb1A 1.817(9)
F4A Sb1A 1.843(8)
F5A Sb1A 1.853(9)
F6A Sb1A 1.835(8)
C45 C46 1.4506(10)
C45 H45A 0.9800
C45 H45B 0.9800
C45 H45C 0.9800
C46 N1 1.1008(10)

loop_
_publcif_info_datablock.id
_publcif_info_datablock.publ_exptl
_publcif_info_datablock.publ_geom
_publcif_info_datablock.structure
{dddf2fbc-10df-41f1-9984-46c284388200} ? ? ?
{06536dc4-b6b8-4cd3-8bdd-1c6369ebe3a5} y y y
{50475f52-95ee-4172-bd78-b9daf95fe4f4} y y y
{b35c1c52-105c-40c5-9808-30b49a647b41} y y y
{142e83eb-24ba-4bd1-9800-793f77ad23cc} y y y
{d7fe2a0f-469e-4a63-a4a9-e328038831be} y y y
{ce3dc451-0107-450d-8eb6-2e6309044932} y y y

loop_
_publcif_info_exptl_table_extra_item
sin_theta_over_lambda_max

loop_
_publcif_info_tables.block_id
_publcif_info_tables.reference_item
{dddf2fbc-10df-41f1-9984-46c284388200} '_publcif_info_datablock.publ_exptl'

loop_
_publcif_info_cif.paper_type
CE
